data_7007747
loop_
_publ_author_name
'Koshevoy, Igor O.'
'Lahuerta, Pascual'
'Sana\'u, Mercedes'
'Ubeda, M. Angeles'
'Dom\'enech, Antonio'

_publ_section_title
;
 Dinuclear palladium(II) compounds with bridging cyclometalated
 phosphines. Synthesis, crystal structure and electrochemical study.
;
_journal_issue 46
_journal_name_full 'Dalton transactions (Cambridge, England : 2003)'
_journal_page_first 5536
_journal_page_last 5541
_journal_paper_doi 10.1039/b609829k
_journal_year 2006
_chemical_formula_sum 'C40 H26 F8 O4 P2 Pd2'
_chemical_formula_weight 997.35
_chemical_name_systematic
;
?
;
_space_group_IT_number 15
_symmetry_cell_setting monoclinic
_symmetry_space_group_name_Hall '-C 2yc'
_symmetry_space_group_name_H-M 'C 1 2/c 1'
_atom_sites_solution_hydrogens geom
_atom_sites_solution_primary direct
_atom_sites_solution_secondary difmap
_audit_creation_method SHELXL-97
_cell_angle_alpha 90.00
_cell_angle_beta 106.3300(18)
_cell_angle_gamma 90.00
_cell_formula_units_Z 4
_cell_length_a 22.0070(9)
_cell_length_b 9.7540(4)
_cell_length_c 20.5150(11)
_cell_measurement_reflns_used 19565
_cell_measurement_temperature 293(2)
_cell_measurement_theta_max 27.485
_cell_measurement_theta_min 0.998
_cell_volume 4226.0(3)
_computing_cell_refinement 'HKL Scalepak(Otwinowski & Minor,97)'
_computing_data_collection 'Kappa CCD'
_computing_data_reduction 'Denzo & Scalepak(Otwinowski & Minor97)'
_computing_molecular_graphics 'SHELXTL 6.10 (Bruker AXS)'
_computing_publication_material 'SHELXTL 6.10 (Bruker AXS)'
_computing_structure_refinement 'SHELXL-97 (Sheldrick, 1997)'
_computing_structure_solution 'SHELXS-97 (Sheldrick, 1990)'
_diffrn_ambient_temperature 293(2)
_diffrn_measured_fraction_theta_full 0.953
_diffrn_measured_fraction_theta_max 0.953
_diffrn_measurement_device_type KappaCCD
_diffrn_measurement_method CCD
_diffrn_radiation_monochromator graphite
_diffrn_radiation_source 'fine-focus sealed tube'
_diffrn_radiation_type MoK\a
_diffrn_radiation_wavelength 0.71073
_diffrn_reflns_av_R_equivalents 0.1955
_diffrn_reflns_av_sigmaI/netI 0.1573
_diffrn_reflns_limit_h_max 25
_diffrn_reflns_limit_h_min -24
_diffrn_reflns_limit_k_max 11
_diffrn_reflns_limit_k_min -12
_diffrn_reflns_limit_l_max 26
_diffrn_reflns_limit_l_min -25
_diffrn_reflns_number 13617
_diffrn_reflns_theta_full 27.41
_diffrn_reflns_theta_max 27.41
_diffrn_reflns_theta_min 1.93
_exptl_absorpt_coefficient_mu 0.999
_exptl_absorpt_correction_type none
_exptl_crystal_colour yellow
_exptl_crystal_density_diffrn 1.568
_exptl_crystal_density_method 'not measured'
_exptl_crystal_description prism
_exptl_crystal_F_000 1968
_exptl_crystal_size_max 0.30
_exptl_crystal_size_mid 0.27
_exptl_crystal_size_min 0.23
_refine_diff_density_max 1.569
_refine_diff_density_min -0.857
_refine_diff_density_rms 0.256
_refine_ls_extinction_coef 0.0026(4)
_refine_ls_extinction_expression Fc^*^=kFc[1+0.001xFc^2^\l^3^/sin(2\q)]^-1/4^
_refine_ls_extinction_method SHELXL
_refine_ls_goodness_of_fit_ref 1.044
_refine_ls_hydrogen_treatment constr
_refine_ls_matrix_type full
_refine_ls_number_parameters 255
_refine_ls_number_reflns 4604
_refine_ls_number_restraints 0
_refine_ls_restrained_S_all 1.044
_refine_ls_R_factor_all 0.1535
_refine_ls_R_factor_gt 0.0856
_refine_ls_shift/su_max 0.001
_refine_ls_shift/su_mean 0.000
_refine_ls_structure_factor_coef Fsqd
_refine_ls_weighting_details 'calc w=1/[\s^2^(Fo^2^)+(0.1480P)^2^+3.8692P] where P=(Fo^2^+2Fc^2^)/3'
_refine_ls_weighting_scheme calc
_refine_ls_wR_factor_gt 0.2292
_refine_ls_wR_factor_ref 0.2757
_reflns_number_gt 2588
_reflns_number_total 4604
_reflns_threshold_expression >2sigma(I)
_cod_data_source_file b609829k.txt
_cod_data_source_block Compound7
_cod_depositor_comments
;
The following automatic conversions were performed:
'_symmetry_cell_setting' value 'Monoclinic' changed to 'monoclinic'
according to '/home/saulius/struct/CIF-dictionaries/cif_core.dic'
dictionary named 'cif_core.dic' version 2.4.1 from 2010-06-29.

Automatic conversion script
Id: cif_fix_enum 1527 2010-12-29 10:47:43Z saulius 
;
_cod_original_sg_symbol_H-M C(2)/c
_cod_database_code 7007747

loop_
_symmetry_equiv_pos_as_xyz
'x, y, z'
'-x, y, -z+1/2'
'x+1/2, y+1/2, z'
'-x+1/2, y+1/2, -z+1/2'
'-x, -y, -z'
'x, -y, z-1/2'
'-x+1/2, -y+1/2, -z'
'x+1/2, -y+1/2, z-1/2'

loop_
_atom_site_label
_atom_site_type_symbol
_atom_site_fract_x
_atom_site_fract_y
_atom_site_fract_z
_atom_site_U_iso_or_equiv
_atom_site_adp_type
_atom_site_occupancy
_atom_site_symmetry_multiplicity
_atom_site_calc_flag
_atom_site_refinement_flags
_atom_site_disorder_assembly
_atom_site_disorder_group
Pd1 Pd 0.06320(3) 0.02301(8) 0.27315(4) 0.0443(3) Uani 1 1 d . . .
P1 P 0.06717(11) 0.1725(3) 0.19138(12) 0.0437(6) Uani 1 1 d . . .
O1 O 0.0546(3) -0.1379(7) 0.2051(4) 0.0601(18) Uani 1 1 d . . .
F1 F -0.1779(2) 0.1755(7) 0.1374(3) 0.0677(18) Uani 1 1 d . . .
C1 C 0.0031(6) -0.1697(11) 0.1604(6) 0.060(3) Uani 1 1 d . . .
O2 O -0.0495(4) -0.1152(7) 0.1541(4) 0.0609(18) Uani 1 1 d . . .
F2 F -0.1907(3) 0.3596(8) 0.0364(4) 0.081(2) Uani 1 1 d . . .
C2 C 0.0075(6) -0.2862(14) 0.1123(6) 0.082(4) Uani 1 1 d . . .
H2A H 0.0091 -0.3723 0.1353 0.123 Uiso 1 1 calc R . .
H2B H 0.0451 -0.2752 0.0978 0.123 Uiso 1 1 calc R . .
H2C H -0.0290 -0.2843 0.0734 0.123 Uiso 1 1 calc R . .
F3 F -0.0880(3) 0.4541(8) 0.0043(4) 0.079(2) Uani 1 1 d . . .
F4 F 0.0276(3) 0.3708(7) 0.0735(3) 0.0661(16) Uani 1 1 d . . .
C11 C -0.0135(4) 0.2227(9) 0.1442(4) 0.043(2) Uani 1 1 d . . .
C12 C -0.0665(4) 0.1733(9) 0.1602(4) 0.043(2) Uani 1 1 d . . .
C13 C -0.1251(4) 0.2187(10) 0.1224(5) 0.048(2) Uani 1 1 d . . .
C14 C -0.1325(5) 0.3144(11) 0.0716(5) 0.055(3) Uani 1 1 d . . .
C15 C -0.0811(5) 0.3643(11) 0.0565(5) 0.059(3) Uani 1 1 d . . .
C16 C -0.0217(4) 0.3189(10) 0.0918(5) 0.047(2) Uani 1 1 d . . .
C21 C 0.1089(4) 0.3344(10) 0.2095(5) 0.050(2) Uani 1 1 d . . .
C22 C 0.0903(5) 0.4330(12) 0.2486(5) 0.059(3) Uani 1 1 d . . .
H22 H 0.0580 0.4121 0.2680 0.070 Uiso 1 1 calc R . .
C23 C 0.1177(6) 0.5601(13) 0.2597(6) 0.075(3) Uani 1 1 d . . .
H23 H 0.1027 0.6245 0.2848 0.090 Uiso 1 1 calc R . .
C24 C 0.1675(7) 0.5934(15) 0.2338(7) 0.084(4) Uani 1 1 d . . .
H24 H 0.1865 0.6794 0.2411 0.101 Uiso 1 1 calc R . .
C25 C 0.1873(7) 0.4982(17) 0.1982(8) 0.098(5) Uani 1 1 d . . .
H25 H 0.2212 0.5190 0.1812 0.117 Uiso 1 1 calc R . .
C26 C 0.1593(5) 0.3664(14) 0.1846(6) 0.074(3) Uani 1 1 d . . .
H26 H 0.1746 0.3027 0.1594 0.089 Uiso 1 1 calc R . .
C31 C 0.1018(4) 0.0810(12) 0.1337(5) 0.052(2) Uani 1 1 d . . .
C32 C 0.1606(6) 0.0169(13) 0.1648(7) 0.070(3) Uani 1 1 d . . .
H32 H 0.1784 0.0221 0.2116 0.084 Uiso 1 1 calc R . .
C33 C 0.1912(6) -0.0535(16) 0.1245(7) 0.084(4) Uani 1 1 d . . .
H33 H 0.2301 -0.0948 0.1445 0.101 Uiso 1 1 calc R . .
C34 C 0.1645(6) -0.0636(15) 0.0541(7) 0.085(4) Uani 1 1 d . . .
H34 H 0.1853 -0.1119 0.0278 0.101 Uiso 1 1 calc R . .
C35 C 0.1065(7) -0.0009(15) 0.0239(7) 0.083(4) Uani 1 1 d . . .
H35 H 0.0886 -0.0045 -0.0229 0.099 Uiso 1 1 calc R . .
C36 C 0.0757(5) 0.0679(13) 0.0657(6) 0.060(3) Uani 1 1 d . . .
H36 H 0.0359 0.1058 0.0462 0.073 Uiso 1 1 calc R . .

loop_
_atom_site_aniso_label
_atom_site_aniso_U_11
_atom_site_aniso_U_22
_atom_site_aniso_U_33
_atom_site_aniso_U_23
_atom_site_aniso_U_13
_atom_site_aniso_U_12
Pd1 0.0491(5) 0.0437(5) 0.0401(5) -0.0001(3) 0.0125(3) 0.0025(3)
P1 0.0452(12) 0.0480(15) 0.0395(13) 0.0015(10) 0.0145(10) 0.0016(10)
O1 0.072(4) 0.050(4) 0.056(4) -0.008(4) 0.014(4) 0.007(4)
F1 0.048(3) 0.083(5) 0.070(4) 0.014(3) 0.012(3) 0.001(3)
C1 0.079(7) 0.048(6) 0.055(7) 0.000(5) 0.022(6) 0.002(5)
O2 0.071(4) 0.049(4) 0.060(5) -0.007(3) 0.015(4) 0.001(4)
F2 0.069(4) 0.088(5) 0.073(5) 0.020(4) 0.001(3) 0.014(4)
C2 0.098(9) 0.081(9) 0.062(8) -0.022(7) 0.013(7) 0.002(7)
F3 0.085(4) 0.087(5) 0.064(4) 0.036(4) 0.019(4) 0.012(4)
F4 0.069(4) 0.074(4) 0.061(4) 0.015(3) 0.027(3) -0.007(3)
C11 0.058(5) 0.038(5) 0.036(5) 0.001(4) 0.018(4) 0.004(4)
C12 0.057(5) 0.040(5) 0.035(5) -0.010(4) 0.015(4) 0.002(4)
C13 0.047(5) 0.054(6) 0.045(5) -0.001(5) 0.016(4) 0.004(4)
C14 0.052(5) 0.054(6) 0.055(6) -0.003(5) 0.006(5) 0.004(5)
C15 0.084(7) 0.049(6) 0.049(6) 0.006(5) 0.026(5) 0.011(5)
C16 0.054(5) 0.051(6) 0.040(5) 0.001(4) 0.021(4) 0.002(4)
C21 0.055(5) 0.047(6) 0.046(6) 0.008(4) 0.008(4) 0.000(4)
C22 0.060(6) 0.060(7) 0.055(6) 0.004(5) 0.015(5) -0.006(5)
C23 0.096(9) 0.056(8) 0.068(8) -0.002(6) 0.014(7) -0.008(6)
C24 0.100(10) 0.063(9) 0.086(10) -0.009(8) 0.020(8) -0.027(7)
C25 0.084(9) 0.121(14) 0.087(11) 0.005(9) 0.022(8) -0.056(9)
C26 0.077(7) 0.088(9) 0.066(8) -0.005(7) 0.032(6) -0.030(7)
C31 0.042(5) 0.067(7) 0.051(6) -0.001(5) 0.019(4) 0.007(5)
C32 0.065(7) 0.086(9) 0.063(7) -0.015(6) 0.024(6) 0.015(6)
C33 0.061(7) 0.119(12) 0.080(9) -0.014(8) 0.033(6) 0.018(7)
C34 0.074(8) 0.098(11) 0.088(10) -0.045(8) 0.035(7) -0.001(7)
C35 0.083(9) 0.121(12) 0.051(7) -0.028(7) 0.029(6) -0.005(7)
C36 0.046(5) 0.080(8) 0.056(7) -0.021(6) 0.016(4) 0.006(5)

loop_
_atom_type_symbol
_atom_type_description
_atom_type_scat_dispersion_real
_atom_type_scat_dispersion_imag
_atom_type_scat_source
C C 0.0033 0.0016 'International Tables Vol C Tables 4.2.6.8 and 6.1.1.4'
H H 0.0000 0.0000 'International Tables Vol C Tables 4.2.6.8 and 6.1.1.4'
O O 0.0106 0.0060 'International Tables Vol C Tables 4.2.6.8 and 6.1.1.4'
F F 0.0171 0.0103 'International Tables Vol C Tables 4.2.6.8 and 6.1.1.4'
P P 0.1023 0.0942 'International Tables Vol C Tables 4.2.6.8 and 6.1.1.4'
Pd Pd -0.9988 1.0072 'International Tables Vol C Tables 4.2.6.8 and 6.1.1.4'

loop_
_geom_angle_atom_site_label_1
_geom_angle_atom_site_label_2
_geom_angle_atom_site_label_3
_geom_angle
_geom_angle_site_symmetry_1
_geom_angle_site_symmetry_3
_geom_angle_publ_flag
C12 Pd1 O1 176.3(3) 2 . ?
C12 Pd1 O2 88.2(3) 2 2 ?
O1 Pd1 O2 89.3(3) . 2 ?
C12 Pd1 P1 91.9(2) 2 . ?
O1 Pd1 P1 90.2(2) . . ?
O2 Pd1 P1 174.2(2) 2 . ?
C12 Pd1 Pd1 94.4(3) 2 2 ?
O1 Pd1 Pd1 82.6(2) . 2 ?
O2 Pd1 Pd1 84.8(2) 2 2 ?
P1 Pd1 Pd1 89.41(7) . 2 ?
C21 P1 C31 106.3(5) . . ?
C21 P1 C11 103.6(4) . . ?
C31 P1 C11 108.1(4) . . ?
C21 P1 Pd1 122.5(3) . . ?
C31 P1 Pd1 106.3(4) . . ?
C11 P1 Pd1 109.4(3) . . ?
C1 O1 Pd1 124.1(7) . . ?
O2 C1 O1 125.4(10) . . ?
O2 C1 C2 118.5(10) . . ?
O1 C1 C2 116.1(10) . . ?
C1 O2 Pd1 121.1(7) . 2 ?
C1 C2 H2A 109.5 . . ?
C1 C2 H2B 109.5 . . ?
H2A C2 H2B 109.5 . . ?
C1 C2 H2C 109.5 . . ?
H2A C2 H2C 109.5 . . ?
H2B C2 H2C 109.5 . . ?
C12 C11 C16 118.7(8) . . ?
C12 C11 P1 122.5(7) . . ?
C16 C11 P1 118.8(7) . . ?
C13 C12 C11 118.3(9) . . ?
C13 C12 Pd1 118.0(7) . 2 ?
C11 C12 Pd1 123.3(7) . 2 ?
F1 C13 C14 117.2(8) . . ?
F1 C13 C12 120.2(9) . . ?
C14 C13 C12 122.5(9) . . ?
C15 C14 F2 119.2(10) . . ?
C15 C14 C13 119.5(9) . . ?
F2 C14 C13 121.3(9) . . ?
C14 C15 F3 120.0(10) . . ?
C14 C15 C16 119.8(10) . . ?
F3 C15 C16 120.1(10) . . ?
F4 C16 C15 117.0(9) . . ?
F4 C16 C11 121.8(8) . . ?
C15 C16 C11 121.2(9) . . ?
C26 C21 C22 117.1(10) . . ?
C26 C21 P1 122.3(9) . . ?
C22 C21 P1 120.6(8) . . ?
C23 C22 C21 122.6(11) . . ?
C23 C22 H22 118.7 . . ?
C21 C22 H22 118.7 . . ?
C22 C23 C24 120.5(13) . . ?
C22 C23 H23 119.8 . . ?
C24 C23 H23 119.8 . . ?
C25 C24 C23 117.6(13) . . ?
C25 C24 H24 121.2 . . ?
C23 C24 H24 121.2 . . ?
C24 C25 C26 123.4(13) . . ?
C24 C25 H25 118.3 . . ?
C26 C25 H25 118.3 . . ?
C21 C26 C25 118.8(13) . . ?
C21 C26 H26 120.6 . . ?
C25 C26 H26 120.6 . . ?
C36 C31 C32 119.4(10) . . ?
C36 C31 P1 125.6(8) . . ?
C32 C31 P1 115.0(8) . . ?
C33 C32 C31 119.0(12) . . ?
C33 C32 H32 120.5 . . ?
C31 C32 H32 120.5 . . ?
C32 C33 C34 121.0(12) . . ?
C32 C33 H33 119.5 . . ?
C34 C33 H33 119.5 . . ?
C35 C34 C33 119.7(11) . . ?
C35 C34 H34 120.2 . . ?
C33 C34 H34 120.2 . . ?
C34 C35 C36 118.4(12) . . ?
C34 C35 H35 120.8 . . ?
C36 C35 H35 120.8 . . ?
C31 C36 C35 122.3(11) . . ?
C31 C36 H36 118.8 . . ?
C35 C36 H36 118.8 . . ?

loop_
_geom_bond_atom_site_label_1
_geom_bond_atom_site_label_2
_geom_bond_distance
_geom_bond_site_symmetry_2
_geom_bond_publ_flag
Pd1 C12 1.993(9) 2 ?
Pd1 O1 2.074(7) . ?
Pd1 O2 2.094(7) 2 ?
Pd1 P1 2.243(3) . ?
Pd1 Pd1 2.6749(14) 2 ?
P1 C21 1.812(10) . ?
P1 C31 1.812(10) . ?
P1 C11 1.834(9) . ?
O1 C1 1.280(13) . ?
F1 C13 1.351(10) . ?
C1 O2 1.247(13) . ?
C1 C2 1.526(15) . ?
O2 Pd1 2.094(7) 2 ?
F2 C14 1.354(11) . ?
C2 H2A 0.9600 . ?
C2 H2B 0.9600 . ?
C2 H2C 0.9600 . ?
F3 C15 1.359(12) . ?
F4 C16 1.343(10) . ?
C11 C12 1.383(12) . ?
C11 C16 1.401(13) . ?
C12 C13 1.377(12) . ?
C12 Pd1 1.993(9) 2 ?
C13 C14 1.374(14) . ?
C14 C15 1.347(14) . ?
C15 C16 1.376(14) . ?
C21 C26 1.381(14) . ?
C21 C22 1.385(15) . ?
C22 C23 1.369(17) . ?
C22 H22 0.9300 . ?
C23 C24 1.385(18) . ?
C23 H23 0.9300 . ?
C24 C25 1.33(2) . ?
C24 H24 0.9300 . ?
C25 C26 1.419(18) . ?
C25 H25 0.9300 . ?
C26 H26 0.9300 . ?
C31 C36 1.357(14) . ?
C31 C32 1.416(15) . ?
C32 C33 1.387(16) . ?
C32 H32 0.9300 . ?
C33 C34 1.400(18) . ?
C33 H33 0.9300 . ?
C34 C35 1.395(19) . ?
C34 H34 0.9300 . ?
C35 C36 1.405(15) . ?
C35 H35 0.9300 . ?
C36 H36 0.9300 . ?

loop_
_geom_torsion_atom_site_label_1
_geom_torsion_atom_site_label_2
_geom_torsion_atom_site_label_3
_geom_torsion_atom_site_label_4
_geom_torsion
_geom_torsion_site_symmetry_1
_geom_torsion_site_symmetry_2
_geom_torsion_site_symmetry_3
_geom_torsion_site_symmetry_4
_geom_torsion_publ_flag
C12 Pd1 P1 C21 31.5(5) 2 . . . ?
O1 Pd1 P1 C21 -151.4(4) . . . . ?
O2 Pd1 P1 C21 123(2) 2 . . . ?
Pd1 Pd1 P1 C21 125.9(4) 2 . . . ?
C12 Pd1 P1 C31 153.7(4) 2 . . . ?
O1 Pd1 P1 C31 -29.2(4) . . . . ?
O2 Pd1 P1 C31 -115(2) 2 . . . ?
Pd1 Pd1 P1 C31 -111.9(3) 2 . . . ?
C12 Pd1 P1 C11 -89.8(4) 2 . . . ?
O1 Pd1 P1 C11 87.2(4) . . . . ?
O2 Pd1 P1 C11 2(2) 2 . . . ?
Pd1 Pd1 P1 C11 4.6(3) 2 . . . ?
C12 Pd1 O1 C1 48(5) 2 . . . ?
O2 Pd1 O1 C1 95.9(8) 2 . . . ?
P1 Pd1 O1 C1 -78.3(8) . . . . ?
Pd1 Pd1 O1 C1 11.1(8) 2 . . . ?
Pd1 O1 C1 O2 -4.8(16) . . . . ?
Pd1 O1 C1 C2 176.5(7) . . . . ?
O1 C1 O2 Pd1 -8.5(15) . . . 2 ?
C2 C1 O2 Pd1 170.2(8) . . . 2 ?
C21 P1 C11 C12 -131.3(8) . . . . ?
C31 P1 C11 C12 116.2(8) . . . . ?
Pd1 P1 C11 C12 0.9(9) . . . . ?
C21 P1 C11 C16 46.1(8) . . . . ?
C31 P1 C11 C16 -66.4(9) . . . . ?
Pd1 P1 C11 C16 178.2(6) . . . . ?
C16 C11 C12 C13 1.6(13) . . . . ?
P1 C11 C12 C13 179.0(7) . . . . ?
C16 C11 C12 Pd1 173.7(7) . . . 2 ?
P1 C11 C12 Pd1 -8.9(11) . . . 2 ?
C11 C12 C13 F1 -178.4(8) . . . . ?
Pd1 C12 C13 F1 9.1(12) 2 . . . ?
C11 C12 C13 C14 -2.5(14) . . . . ?
Pd1 C12 C13 C14 -175.0(8) 2 . . . ?
F1 C13 C14 C15 177.6(9) . . . . ?
C12 C13 C14 C15 1.6(16) . . . . ?
F1 C13 C14 F2 -2.4(15) . . . . ?
C12 C13 C14 F2 -178.4(9) . . . . ?
F2 C14 C15 F3 -3.1(16) . . . . ?
C13 C14 C15 F3 176.9(9) . . . . ?
F2 C14 C15 C16 -179.8(9) . . . . ?
C13 C14 C15 C16 0.2(16) . . . . ?
C14 C15 C16 F4 178.8(9) . . . . ?
F3 C15 C16 F4 2.1(15) . . . . ?
C14 C15 C16 C11 -1.0(16) . . . . ?
F3 C15 C16 C11 -177.7(9) . . . . ?
C12 C11 C16 F4 -179.7(8) . . . . ?
P1 C11 C16 F4 2.8(12) . . . . ?
C12 C11 C16 C15 0.0(14) . . . . ?
P1 C11 C16 C15 -177.4(8) . . . . ?
C31 P1 C21 C26 -3.6(10) . . . . ?
C11 P1 C21 C26 -117.4(9) . . . . ?
Pd1 P1 C21 C26 118.6(9) . . . . ?
C31 P1 C21 C22 175.3(8) . . . . ?
C11 P1 C21 C22 61.5(9) . . . . ?
Pd1 P1 C21 C22 -62.6(9) . . . . ?
C26 C21 C22 C23 3.4(16) . . . . ?
P1 C21 C22 C23 -175.5(9) . . . . ?
C21 C22 C23 C24 -2.4(19) . . . . ?
C22 C23 C24 C25 0(2) . . . . ?
C23 C24 C25 C26 1(2) . . . . ?
C22 C21 C26 C25 -2.2(17) . . . . ?
P1 C21 C26 C25 176.7(10) . . . . ?
C24 C25 C26 C21 0(2) . . . . ?
C21 P1 C31 C36 -102.9(11) . . . . ?
C11 P1 C31 C36 7.8(12) . . . . ?
Pd1 P1 C31 C36 125.2(10) . . . . ?
C21 P1 C31 C32 78.5(10) . . . . ?
C11 P1 C31 C32 -170.8(9) . . . . ?
Pd1 P1 C31 C32 -53.4(9) . . . . ?
C36 C31 C32 C33 2.4(19) . . . . ?
P1 C31 C32 C33 -178.9(11) . . . . ?
C31 C32 C33 C34 -1(2) . . . . ?
C32 C33 C34 C35 1(2) . . . . ?
C33 C34 C35 C36 -2(2) . . . . ?
C32 C31 C36 C35 -3.7(19) . . . . ?
P1 C31 C36 C35 177.8(10) . . . . ?
C34 C35 C36 C31 3(2) . . . . ?
